data_7100279
loop_
_publ_author_name
'Janusz Lewinski'
'Maciej Dranka'
'Izabela Kraszewska'
'Witold Sliwinski'
'Iwona Justyniak'

_publ_section_title
;
Divergent Coordination Mode of Magnesium and Zinc Akyls
Supported by Pyrrolylaldiminate ligand.
;
_journal_name_full 'Chemical Communications'
_journal_paper_doi 10.1039/b509669c
_journal_year 2005
_chemical_formula_sum 'C24 H40 Mg2 N4'
_chemical_formula_weight 433.22
_space_group_IT_number 2
_symmetry_cell_setting triclinic
_symmetry_Int_Tables_number 2
_symmetry_space_group_name_Hall '-P 1'
_symmetry_space_group_name_H-M 'P -1'
_cell_angle_alpha 88.853(5)
_cell_angle_beta 82.971(7)
_cell_angle_gamma 64.670(6)
_cell_formula_units_Z 1
_cell_length_a 8.5297(7)
_cell_length_b 8.9152(8)
_cell_length_c 9.5123(9)
_cell_measurement_temperature 100(2)
_cell_volume 648.47(10)
_diffrn_ambient_temperature 100(2)
_exptl_crystal_density_diffrn 1.109
_cod_database_code 7100279

loop_
_symmetry_equiv_pos_as_xyz
'x, y, z'
'-x, -y, -z'

loop_
_atom_site_label
_atom_site_type_symbol
_atom_site_fract_x
_atom_site_fract_y
_atom_site_fract_z
_atom_site_U_iso_or_equiv
_atom_site_adp_type
_atom_site_occupancy
_atom_site_symmetry_multiplicity
_atom_site_calc_flag
_atom_site_refinement_flags
_atom_site_disorder_assembly
_atom_site_disorder_group
Mg1 Mg 0.07233(9) 0.05748(9) 0.36902(8) 0.0271(3) Uani 1 1 d . . .
N1 N 0.1255(2) 0.0404(2) 0.5861(2) 0.0266(5) Uani 1 1 d . . .
N2 N 0.3196(2) -0.1555(2) 0.3427(2) 0.0301(5) Uani 1 1 d . . .
C1 C 0.0909(3) 0.1372(3) 0.7069(3) 0.0320(6) Uani 1 1 d . . .
H1 H -0.0196 0.2256 0.7379 0.038 Uiso 1 1 calc R . .
C2 C 0.2341(3) 0.0911(3) 0.7771(3) 0.0346(6) Uani 1 1 d . . .
H2 H 0.2403 0.1391 0.8633 0.042 Uiso 1 1 calc R . .
C3 C 0.3699(3) -0.0407(3) 0.6971(3) 0.0336(6) Uani 1 1 d . . .
H3 H 0.4863 -0.0995 0.7186 0.040 Uiso 1 1 calc R . .
C4 C 0.3027(3) -0.0692(3) 0.5813(3) 0.0292(6) Uani 1 1 d . . .
C5 C 0.3928(3) -0.1694(3) 0.4570(3) 0.0311(6) Uani 1 1 d . . .
H5 H 0.5103 -0.2492 0.4577 0.037 Uiso 1 1 calc R . .
C6 C 0.4294(3) -0.2611(3) 0.2173(3) 0.0330(6) Uani 1 1 d . . .
H6 H 0.5544 -0.2890 0.2261 0.040 Uiso 1 1 calc R . .
C7 C 0.4095(3) -0.4228(3) 0.2124(3) 0.0409(7) Uani 1 1 d . . .
H7A H 0.4304 -0.4763 0.3036 0.061 Uiso 1 1 calc R . .
H7B H 0.4945 -0.4970 0.1368 0.061 Uiso 1 1 calc R . .
H7C H 0.2909 -0.3990 0.1935 0.061 Uiso 1 1 calc R . .
C8 C 0.3824(3) -0.1635(3) 0.0853(3) 0.0398(7) Uani 1 1 d . . .
H8A H 0.2606 -0.1362 0.0740 0.060 Uiso 1 1 calc R . .
H8B H 0.4593 -0.2301 0.0027 0.060 Uiso 1 1 calc R . .
H8C H 0.3967 -0.0608 0.0936 0.060 Uiso 1 1 calc R . .
C9 C -0.0060(3) 0.2866(3) 0.2640(3) 0.0312(6) Uani 1 1 d . . .
C10 C 0.1421(3) 0.3366(3) 0.2161(3) 0.0432(7) Uani 1 1 d . . .
H10A H 0.2283 0.2537 0.1466 0.065 Uiso 1 1 calc R . .
H10B H 0.1984 0.3429 0.2982 0.065 Uiso 1 1 calc R . .
H10C H 0.0945 0.4453 0.1729 0.065 Uiso 1 1 calc R . .
C11 C -0.0966(3) 0.2868(3) 0.1354(3) 0.0389(7) Uani 1 1 d . . .
H11A H -0.1409 0.3975 0.0956 0.058 Uiso 1 1 calc R . .
H11B H -0.1942 0.2578 0.1642 0.058 Uiso 1 1 calc R . .
H11C H -0.0129 0.2052 0.0637 0.058 Uiso 1 1 calc R . .
C12 C -0.1379(3) 0.4206(3) 0.3716(3) 0.0382(7) Uani 1 1 d . . .
H12A H -0.1762 0.5295 0.3289 0.057 Uiso 1 1 calc R . .
H12B H -0.0825 0.4212 0.4559 0.057 Uiso 1 1 calc R . .
H12C H -0.2392 0.3967 0.3989 0.057 Uiso 1 1 calc R . .

loop_
_atom_site_aniso_label
_atom_site_aniso_U_11
_atom_site_aniso_U_22
_atom_site_aniso_U_33
_atom_site_aniso_U_23
_atom_site_aniso_U_13
_atom_site_aniso_U_12
Mg1 0.0279(5) 0.0231(5) 0.0282(5) 0.0019(3) -0.0037(3) -0.0089(4)
N1 0.0263(11) 0.0232(11) 0.0283(12) 0.0003(9) -0.0043(8) -0.0084(9)
N2 0.0303(11) 0.0273(11) 0.0326(13) -0.0017(9) -0.0001(10) -0.0132(9)
C1 0.0356(15) 0.0286(13) 0.0333(15) -0.0015(11) -0.0020(12) -0.0159(11)
C2 0.0402(15) 0.0393(15) 0.0304(15) -0.0033(12) -0.0041(12) -0.0227(13)
C3 0.0307(14) 0.0367(15) 0.0349(16) 0.0040(12) -0.0069(12) -0.0155(12)
C4 0.0327(15) 0.0272(13) 0.0297(15) 0.0043(11) -0.0055(11) -0.0145(12)
C5 0.0309(14) 0.0253(13) 0.0368(16) 0.0038(11) -0.0054(12) -0.0115(11)
C6 0.0307(14) 0.0293(14) 0.0352(16) -0.0046(11) -0.0017(11) -0.0096(11)
C7 0.0383(15) 0.0310(14) 0.0496(18) -0.0073(13) 0.0002(12) -0.0123(12)
C8 0.0481(16) 0.0368(15) 0.0331(16) -0.0038(12) -0.0011(12) -0.0177(13)
C9 0.0300(14) 0.0258(13) 0.0379(15) 0.0033(11) -0.0050(11) -0.0118(11)
C10 0.0403(16) 0.0323(15) 0.0578(19) 0.0116(13) -0.0097(13) -0.0158(12)
C11 0.0365(15) 0.0393(15) 0.0395(17) 0.0063(12) -0.0062(12) -0.0148(12)
C12 0.0382(15) 0.0289(14) 0.0448(17) 0.0019(12) -0.0071(12) -0.0112(12)

loop_
_geom_bond_atom_site_label_1
_geom_bond_atom_site_label_2
_geom_bond_distance
_geom_bond_site_symmetry_2
_geom_bond_publ_flag
Mg1 C9 2.129(2) . ?
Mg1 N2 2.140(2) . ?
Mg1 N1 2.156(2) . ?
Mg1 N1 2.204(2) 2_556 ?
Mg1 C1 2.799(2) 2_556 ?
Mg1 C5 2.833(2) . ?
Mg1 C4 2.862(2) . ?
Mg1 Mg1 3.0015(15) 2_556 ?
N1 C1 1.376(3) . ?
N1 C4 1.401(3) . ?
N1 Mg1 2.204(2) 2_556 ?
N2 C5 1.297(3) . ?
N2 C6 1.484(3) . ?
C1 C2 1.366(3) . ?
C1 Mg1 2.799(2) 2_556 ?
C1 H1 0.9500 . ?
C2 C3 1.399(3) . ?
C2 H2 0.9500 . ?
C3 C4 1.377(3) . ?
C3 H3 0.9500 . ?
C4 C5 1.420(3) . ?
C5 H5 0.9500 . ?
C6 C8 1.508(4) . ?
C6 C7 1.524(3) . ?
C6 H6 1.0000 . ?
C7 H7A 0.9800 . ?
C7 H7B 0.9800 . ?
C7 H7C 0.9800 . ?
C8 H8A 0.9800 . ?
C8 H8B 0.9800 . ?
C8 H8C 0.9800 . ?
C9 C11 1.525(3) . ?
C9 C10 1.528(3) . ?
C9 C12 1.536(3) . ?
C10 H10A 0.9800 . ?
C10 H10B 0.9800 . ?
C10 H10C 0.9800 . ?
C11 H11A 0.9800 . ?
C11 H11B 0.9800 . ?
C11 H11C 0.9800 . ?
C12 H12A 0.9800 . ?
C12 H12B 0.9800 . ?
C12 H12C 0.9800 . ?
